data_7151720
loop_
_publ_author_name
'Bose, Purnandhu'
'Ahamed, B. Nisar'
'Ghosh, Pradyut'

_publ_section_title
;
 Functionalized guanidinium chloride based colourimetric sensors for
 fluoride and acetate: single crystal X-ray structural evidence of -NH
 deprotonation and complexation.
;
_journal_issue 6
_journal_name_full 'Organic &amp; biomolecular chemistry'
_journal_page_first 1972
_journal_page_last 1979
_journal_paper_doi 10.1039/C0OB00947D
_journal_volume 9
_journal_year 2011
_chemical_formula_sum 'C16 H9 F10 N5 O'
_chemical_formula_weight 477.28
_chemical_name_systematic
;
?
;
_space_group_IT_number 14
_symmetry_cell_setting monoclinic
_symmetry_space_group_name_Hall '-P 2yn'
_symmetry_space_group_name_H-M 'P 1 21/n 1'
_atom_sites_solution_hydrogens geom
_atom_sites_solution_primary direct
_atom_sites_solution_secondary difmap
_audit_creation_method SHELXL-97
_cell_angle_alpha 90.00
_cell_angle_beta 104.571(8)
_cell_angle_gamma 90.00
_cell_formula_units_Z 8
_cell_length_a 16.012(10)
_cell_length_b 11.932(7)
_cell_length_c 19.682(12)
_cell_measurement_reflns_used 3201
_cell_measurement_temperature 120(2)
_cell_measurement_theta_max 23.90
_cell_measurement_theta_min 2.55
_cell_volume 3639(4)
_computing_cell_refinement 'Bruker SMART'
_computing_data_collection 'Bruker SMART'
_computing_data_reduction 'Bruker SAINT'
_computing_molecular_graphics 'Bruker SHELXTL'
_computing_publication_material 'MERCURY 2.2'
_computing_structure_refinement 'SHELXL-97 (Sheldrick, 1997)'
_computing_structure_solution 'SHELXS-97 (Sheldrick, 1990)'
_diffrn_ambient_temperature 120(2)
_diffrn_detector_area_resol_mean 3
_diffrn_measured_fraction_theta_full 0.994
_diffrn_measured_fraction_theta_max 0.994
_diffrn_measurement_device_type 'BRUKER CCD AREA DETECTOR'
_diffrn_measurement_method 'OMEGA SCAN'
_diffrn_radiation_monochromator graphite
_diffrn_radiation_source 'fine-focus sealed tube'
_diffrn_radiation_type MoK\a
_diffrn_radiation_wavelength 0.71073
_diffrn_reflns_av_R_equivalents 0.0554
_diffrn_reflns_av_sigmaI/netI 0.0507
_diffrn_reflns_limit_h_max 18
_diffrn_reflns_limit_h_min -18
_diffrn_reflns_limit_k_max 13
_diffrn_reflns_limit_k_min -13
_diffrn_reflns_limit_l_max 22
_diffrn_reflns_limit_l_min -22
_diffrn_reflns_number 23147
_diffrn_reflns_theta_full 24.39
_diffrn_reflns_theta_max 24.39
_diffrn_reflns_theta_min 1.47
_exptl_absorpt_coefficient_mu 0.184
_exptl_absorpt_correction_T_max 0.9909
_exptl_absorpt_correction_T_min 0.9436
_exptl_absorpt_correction_type multi-scan
_exptl_absorpt_process_details SADABS
_exptl_crystal_colour BROWN
_exptl_crystal_density_diffrn 1.742
_exptl_crystal_density_method 'not measured'
_exptl_crystal_description NEEDLE
_exptl_crystal_F_000 1904
_exptl_crystal_size_max 0.32
_exptl_crystal_size_mid 0.07
_exptl_crystal_size_min 0.05
_refine_diff_density_max 0.371
_refine_diff_density_min -0.301
_refine_diff_density_rms 0.072
_refine_ls_extinction_method none
_refine_ls_goodness_of_fit_ref 1.022
_refine_ls_hydrogen_treatment mixed
_refine_ls_matrix_type full
_refine_ls_number_parameters 633
_refine_ls_number_reflns 5944
_refine_ls_number_restraints 0
_refine_ls_restrained_S_all 1.022
_refine_ls_R_factor_all 0.0815
_refine_ls_R_factor_gt 0.0499
_refine_ls_shift/su_max 0.000
_refine_ls_shift/su_mean 0.000
_refine_ls_structure_factor_coef Fsqd
_refine_ls_weighting_details 'calc w=1/[\s^2^(Fo^2^)+(0.0515P)^2^+2.3621P] where P=(Fo^2^+2Fc^2^)/3'
_refine_ls_weighting_scheme calc
_refine_ls_wR_factor_gt 0.1123
_refine_ls_wR_factor_ref 0.1277
_reflns_number_gt 3922
_reflns_number_total 5944
_reflns_threshold_expression >2sigma(I)
_cod_data_source_file C0OB00947D.TXT
_cod_data_source_block Complex-1
_cod_depositor_comments
;
The following automatic conversions were performed:
'_exptl_absorpt_correction_type' value 'MULTI-SCAN' changed to
'multi-scan' according to
'/home/saulius/struct/CIF-dictionaries/cif_core.dic' dictionary named
'cif_core.dic' version 2.4.1 from 2010-06-29.

Automatic conversion script
Id: cif_fix_enum 1555 2011-01-17 13:19:09Z saulius 
;
_cod_original_sg_symbol_H-M P2(1)/n
_cod_database_code 7151720

loop_
_symmetry_equiv_pos_as_xyz
'x, y, z'
'-x+1/2, y+1/2, -z+1/2'
'-x, -y, -z'
'x-1/2, -y-1/2, z-1/2'

loop_
_atom_site_label
_atom_site_type_symbol
_atom_site_fract_x
_atom_site_fract_y
_atom_site_fract_z
_atom_site_U_iso_or_equiv
_atom_site_adp_type
_atom_site_occupancy
_atom_site_symmetry_multiplicity
_atom_site_calc_flag
_atom_site_refinement_flags
_atom_site_disorder_assembly
_atom_site_disorder_group
C1 C 0.74300(19) 0.1181(3) 0.43622(16) 0.0254(7) Uani 1 1 d . . .
C2 C 0.7678(2) 0.1192(3) 0.50841(17) 0.0283(8) Uani 1 1 d . . .
C3 C 0.8550(2) 0.1179(3) 0.54233(16) 0.0274(8) Uani 1 1 d . . .
C4 C 0.9148(2) 0.1130(3) 0.50248(16) 0.0268(7) Uani 1 1 d . . .
C5 C 0.88885(19) 0.1113(2) 0.43053(16) 0.0237(7) Uani 1 1 d . . .
C6 C 0.8010(2) 0.1138(2) 0.39378(16) 0.0230(7) Uani 1 1 d . . .
C7 C 0.7691(2) 0.1130(3) 0.31712(16) 0.0251(7) Uani 1 1 d . . .
H7 H 0.7103 0.1200 0.2966 0.030 Uiso 1 1 calc R . .
N8 N 0.82223(16) 0.1028(2) 0.27816(13) 0.0245(6) Uani 1 1 d . . .
N9 N 0.78824(18) 0.1042(2) 0.20670(14) 0.0265(6) Uani 1 1 d . . .
H9 H 0.736(3) 0.120(3) 0.189(2) 0.055(13) Uiso 1 1 d . . .
C10 C 0.84686(19) 0.1040(3) 0.16685(16) 0.0227(7) Uani 1 1 d . . .
N11 N 0.93078(17) 0.0930(2) 0.19947(16) 0.0272(7) Uani 1 1 d . . .
H11A H 0.9456(19) 0.089(2) 0.2438(17) 0.019(9) Uiso 1 1 d . . .
H11B H 0.960(2) 0.094(3) 0.1684(17) 0.035(10) Uiso 1 1 d . . .
N12 N 0.81537(16) 0.1128(2) 0.09731(13) 0.0254(6) Uani 1 1 d . . .
N13 N 0.88370(16) 0.1173(2) 0.06544(13) 0.0237(6) Uani 1 1 d . . .
C14 C 0.8621(2) 0.1232(2) -0.00199(16) 0.0232(7) Uani 1 1 d . . .
H14 H 0.8041 0.1219 -0.0260 0.028 Uiso 1 1 calc R . .
C15 C 0.9287(2) 0.1321(2) -0.04145(16) 0.0236(7) Uani 1 1 d . . .
C16 C 1.0179(2) 0.1401(3) -0.01135(15) 0.0239(7) Uani 1 1 d . . .
C17 C 1.0768(2) 0.1485(3) -0.05141(17) 0.0256(7) Uani 1 1 d . . .
C18 C 1.0494(2) 0.1502(3) -0.12393(16) 0.0259(7) Uani 1 1 d . . .
C19 C 0.9625(2) 0.1411(3) -0.15580(16) 0.0270(8) Uani 1 1 d . . .
C20 C 0.9044(2) 0.1328(3) -0.11496(16) 0.0251(7) Uani 1 1 d . . .
C21 C 0.4394(2) 0.8448(3) 0.25107(17) 0.0259(7) Uani 1 1 d . . .
C22 C 0.4537(2) 0.8471(3) 0.32323(17) 0.0301(8) Uani 1 1 d . . .
C23 C 0.5369(2) 0.8630(3) 0.36405(16) 0.0313(8) Uani 1 1 d . . .
C24 C 0.6034(2) 0.8766(3) 0.33176(17) 0.0304(8) Uani 1 1 d . . .
C25 C 0.5877(2) 0.8749(3) 0.25960(16) 0.0269(8) Uani 1 1 d . . .
C26 C 0.5045(2) 0.8595(2) 0.21583(16) 0.0242(7) Uani 1 1 d . . .
C27 C 0.4817(2) 0.8574(2) 0.13914(16) 0.0244(7) Uani 1 1 d . . .
H27 H 0.4246 0.8455 0.1148 0.029 Uiso 1 1 calc R . .
N28 N 0.53961(16) 0.8719(2) 0.10452(13) 0.0244(6) Uani 1 1 d . . .
N29 N 0.51056(18) 0.8654(2) 0.03292(13) 0.0256(6) Uani 1 1 d . . .
H29 H 0.456(2) 0.847(3) 0.0118(19) 0.047(12) Uiso 1 1 d . . .
C30 C 0.5684(2) 0.8821(3) -0.00627(17) 0.0242(7) Uani 1 1 d . . .
N31 N 0.64989(18) 0.9081(2) 0.02766(17) 0.0306(7) Uani 1 1 d . . .
H31A H 0.665(2) 0.915(3) 0.0747(18) 0.035(10) Uiso 1 1 d . . .
H31B H 0.680(3) 0.919(3) -0.002(2) 0.062(13) Uiso 1 1 d . . .
N32 N 0.53919(16) 0.8699(2) -0.07494(13) 0.0250(6) Uani 1 1 d . . .
N33 N 0.60480(16) 0.8877(2) -0.10824(14) 0.0265(6) Uani 1 1 d . . .
C34 C 0.5812(2) 0.8762(3) -0.17529(16) 0.0243(7) Uani 1 1 d . . .
H34 H 0.5239 0.8595 -0.1968 0.029 Uiso 1 1 calc R . .
C35 C 0.6432(2) 0.8892(3) -0.21839(16) 0.0237(7) Uani 1 1 d . . .
C36 C 0.7329(2) 0.8936(3) -0.19308(16) 0.0262(8) Uani 1 1 d . . .
C37 C 0.7877(2) 0.9019(3) -0.23696(17) 0.0286(8) Uani 1 1 d . . .
C38 C 0.7545(2) 0.9067(3) -0.30873(17) 0.0304(8) Uani 1 1 d . . .
C39 C 0.6664(2) 0.9016(3) -0.33683(16) 0.0279(8) Uani 1 1 d . . .
C40 C 0.6130(2) 0.8932(3) -0.29171(16) 0.0259(7) Uani 1 1 d . . .
C41 C 0.6239(3) 0.3009(4) 0.1793(2) 0.0406(10) Uani 1 1 d . . .
O42 O 0.62031(16) 0.1826(2) 0.16894(13) 0.0402(7) Uani 1 1 d . . .
C43 C 0.6776(2) 0.3117(3) -0.0056(2) 0.0350(9) Uani 1 1 d . . .
O44 O 0.66239(15) 0.1984(2) 0.00995(13) 0.0351(6) Uani 1 1 d . . .
F45 F 0.65691(11) 0.12025(15) 0.40503(9) 0.0322(5) Uani 1 1 d . . .
F46 F 0.70855(12) 0.12273(16) 0.54627(10) 0.0397(5) Uani 1 1 d . . .
F47 F 0.88123(13) 0.11921(16) 0.61247(9) 0.0390(5) Uani 1 1 d . . .
F48 F 0.99991(11) 0.11098(15) 0.53482(9) 0.0338(5) Uani 1 1 d . . .
F49 F 0.95173(11) 0.10675(15) 0.39545(9) 0.0301(4) Uani 1 1 d . . .
F50 F 1.04911(11) 0.13910(15) 0.05884(9) 0.0299(4) Uani 1 1 d . . .
F51 F 1.16182(11) 0.15506(16) -0.02023(9) 0.0335(5) Uani 1 1 d . . .
F52 F 1.10799(12) 0.16003(16) -0.16222(10) 0.0369(5) Uani 1 1 d . . .
F53 F 0.93524(12) 0.14189(15) -0.22650(9) 0.0349(5) Uani 1 1 d . . .
F54 F 0.81923(11) 0.12731(15) -0.14855(9) 0.0330(5) Uani 1 1 d . . .
F55 F 0.35687(11) 0.82921(15) 0.21283(9) 0.0321(5) Uani 1 1 d . . .
F56 F 0.38722(12) 0.83567(16) 0.35307(10) 0.0401(5) Uani 1 1 d . . .
F57 F 0.55256(14) 0.86836(16) 0.43423(9) 0.0446(5) Uani 1 1 d . . .
F58 F 0.68486(12) 0.89060(16) 0.37130(10) 0.0408(5) Uani 1 1 d . . .
F59 F 0.65624(11) 0.88943(15) 0.23194(9) 0.0346(5) Uani 1 1 d . . .
F60 F 0.77013(11) 0.88944(16) -0.12364(9) 0.0363(5) Uani 1 1 d . . .
F61 F 0.87407(11) 0.90607(16) -0.21021(10) 0.0375(5) Uani 1 1 d . . .
F62 F 0.80894(13) 0.91444(17) -0.35087(10) 0.0444(5) Uani 1 1 d . . .
F63 F 0.63320(13) 0.90475(17) -0.40669(9) 0.0437(5) Uani 1 1 d . . .
F64 F 0.52655(11) 0.88826(15) -0.32079(9) 0.0324(5) Uani 1 1 d . . .
H41A H 0.567(2) 0.333(3) 0.1888(16) 0.036(9) Uiso 1 1 d . . .
H41B H 0.638(2) 0.343(3) 0.140(2) 0.057(12) Uiso 1 1 d . . .
H41C H 0.669(2) 0.314(3) 0.2173(18) 0.035(10) Uiso 1 1 d . . .
H42 H 0.576(3) 0.161(3) 0.138(2) 0.063(14) Uiso 1 1 d . . .
H43A H 0.736(2) 0.326(3) -0.0120(16) 0.034(9) Uiso 1 1 d . . .
H43B H 0.676(2) 0.360(3) 0.0368(19) 0.053(11) Uiso 1 1 d . . .
H43C H 0.636(2) 0.335(3) -0.051(2) 0.053(11) Uiso 1 1 d . . .
H44 H 0.699(3) 0.174(4) 0.042(2) 0.076(17) Uiso 1 1 d . . .

loop_
_atom_site_aniso_label
_atom_site_aniso_U_11
_atom_site_aniso_U_22
_atom_site_aniso_U_33
_atom_site_aniso_U_23
_atom_site_aniso_U_13
_atom_site_aniso_U_12
C1 0.0156(17) 0.0254(19) 0.0333(19) 0.0011(15) 0.0028(15) 0.0010(13)
C2 0.033(2) 0.0247(19) 0.0298(19) 0.0008(15) 0.0119(16) -0.0012(15)
C3 0.036(2) 0.0231(19) 0.0220(18) 0.0005(14) 0.0053(15) -0.0030(15)
C4 0.0235(19) 0.0248(19) 0.0269(18) -0.0011(14) -0.0034(15) -0.0019(14)
C5 0.0199(17) 0.0212(18) 0.0309(19) -0.0007(14) 0.0079(15) -0.0001(13)
C6 0.0265(18) 0.0166(17) 0.0260(17) 0.0015(13) 0.0067(15) 0.0008(13)
C7 0.0165(17) 0.0297(19) 0.0278(18) 0.0014(15) 0.0030(14) 0.0014(14)
N8 0.0247(15) 0.0265(15) 0.0211(14) -0.0002(11) 0.0036(12) -0.0002(12)
N9 0.0189(16) 0.0373(18) 0.0213(15) 0.0006(12) 0.0017(13) 0.0016(13)
C10 0.0172(17) 0.0199(18) 0.0300(19) -0.0007(14) 0.0038(15) 0.0015(13)
N11 0.0215(17) 0.0364(18) 0.0228(17) 0.0007(13) 0.0039(14) 0.0006(12)
N12 0.0194(14) 0.0332(16) 0.0235(15) 0.0013(12) 0.0055(12) 0.0022(12)
N13 0.0196(14) 0.0241(15) 0.0268(15) -0.0001(12) 0.0049(12) 0.0006(11)
C14 0.0174(17) 0.0226(18) 0.0273(19) -0.0018(14) 0.0012(14) 0.0018(13)
C15 0.0244(18) 0.0182(18) 0.0279(18) -0.0012(14) 0.0060(14) -0.0001(13)
C16 0.0257(18) 0.0255(19) 0.0195(17) 0.0023(14) 0.0038(14) 0.0041(14)
C17 0.0213(18) 0.0222(18) 0.0323(19) -0.0024(14) 0.0050(15) 0.0001(14)
C18 0.0309(19) 0.0183(17) 0.0315(19) -0.0008(14) 0.0136(16) -0.0010(14)
C19 0.035(2) 0.0232(19) 0.0203(17) 0.0007(14) 0.0023(15) -0.0008(15)
C20 0.0221(18) 0.0216(18) 0.0277(18) -0.0014(14) -0.0010(15) 0.0015(14)
C21 0.0203(18) 0.0246(18) 0.0312(19) 0.0016(14) 0.0035(15) 0.0023(14)
C22 0.037(2) 0.0244(19) 0.032(2) 0.0041(15) 0.0144(17) 0.0071(16)
C23 0.048(2) 0.0228(19) 0.0205(18) 0.0001(14) 0.0044(17) 0.0050(16)
C24 0.028(2) 0.025(2) 0.0318(19) -0.0001(15) -0.0051(16) 0.0006(15)
C25 0.0268(19) 0.0227(19) 0.0298(19) 0.0032(14) 0.0046(15) 0.0022(14)
C26 0.0266(18) 0.0187(17) 0.0257(18) -0.0009(14) 0.0033(15) 0.0018(14)
C27 0.0222(17) 0.0229(18) 0.0267(18) -0.0013(14) 0.0036(15) 0.0010(14)
N28 0.0260(15) 0.0226(15) 0.0236(15) -0.0012(11) 0.0047(12) 0.0008(12)
N29 0.0221(16) 0.0327(17) 0.0210(15) -0.0014(12) 0.0036(13) -0.0004(13)
C30 0.0198(18) 0.0197(18) 0.0322(19) 0.0009(14) 0.0044(15) 0.0048(13)
N31 0.0213(16) 0.0417(19) 0.0284(18) 0.0000(14) 0.0055(14) -0.0026(13)
N32 0.0208(14) 0.0285(16) 0.0262(15) 0.0007(12) 0.0067(12) 0.0007(12)
N33 0.0236(15) 0.0263(16) 0.0305(16) 0.0004(12) 0.0086(12) 0.0034(12)
C34 0.0194(17) 0.0247(19) 0.0280(19) 0.0011(14) 0.0044(14) 0.0021(14)
C35 0.0249(18) 0.0210(18) 0.0243(17) -0.0018(14) 0.0046(14) -0.0002(14)
C36 0.0259(19) 0.0253(19) 0.0252(18) -0.0010(14) 0.0024(15) 0.0040(14)
C37 0.0228(19) 0.028(2) 0.035(2) -0.0033(15) 0.0064(16) 0.0010(14)
C38 0.035(2) 0.026(2) 0.034(2) -0.0024(15) 0.0153(17) -0.0024(15)
C39 0.040(2) 0.0248(19) 0.0190(17) -0.0017(14) 0.0071(15) -0.0016(15)
C40 0.0240(18) 0.0213(18) 0.0294(19) 0.0001(14) 0.0014(15) -0.0011(14)
C41 0.032(2) 0.060(3) 0.026(2) 0.004(2) 0.0022(19) 0.004(2)
O42 0.0220(14) 0.061(2) 0.0338(15) -0.0045(13) 0.0004(12) 0.0003(13)
C43 0.029(2) 0.042(2) 0.033(2) 0.0058(18) 0.0066(18) -0.0011(17)
O44 0.0216(13) 0.0427(16) 0.0363(15) 0.0106(12) -0.0015(12) -0.0020(11)
F45 0.0214(10) 0.0387(12) 0.0375(11) -0.0006(9) 0.0092(9) 0.0001(8)
F46 0.0422(12) 0.0459(13) 0.0381(12) -0.0005(9) 0.0233(10) -0.0019(10)
F47 0.0520(13) 0.0384(12) 0.0245(11) 0.0025(9) 0.0058(9) -0.0039(10)
F48 0.0280(11) 0.0353(11) 0.0322(11) 0.0012(9) -0.0036(9) -0.0004(9)
F49 0.0222(10) 0.0379(11) 0.0307(10) 0.0010(8) 0.0074(8) -0.0001(8)
F50 0.0243(10) 0.0418(12) 0.0218(10) -0.0010(8) 0.0024(8) 0.0002(8)
F51 0.0205(10) 0.0432(12) 0.0364(11) -0.0014(9) 0.0063(9) -0.0014(8)
F52 0.0396(11) 0.0402(12) 0.0373(11) -0.0001(9) 0.0217(9) -0.0030(9)
F53 0.0427(12) 0.0388(12) 0.0214(10) 0.0020(8) 0.0048(9) 0.0014(9)
F54 0.0241(11) 0.0425(12) 0.0280(10) 0.0001(9) -0.0016(8) -0.0001(9)
F55 0.0206(10) 0.0403(12) 0.0340(11) 0.0018(9) 0.0040(8) -0.0015(8)
F56 0.0437(12) 0.0464(13) 0.0364(11) 0.0055(9) 0.0216(10) 0.0091(10)
F57 0.0655(15) 0.0391(13) 0.0259(11) -0.0009(9) 0.0055(10) 0.0075(10)
F58 0.0357(12) 0.0397(12) 0.0365(11) -0.0018(9) -0.0105(10) -0.0024(9)
F59 0.0202(10) 0.0449(12) 0.0367(11) -0.0005(9) 0.0033(9) -0.0042(9)
F60 0.0253(10) 0.0558(13) 0.0260(10) 0.0016(9) 0.0028(9) -0.0005(9)
F61 0.0226(11) 0.0475(13) 0.0430(12) -0.0006(10) 0.0093(9) -0.0011(9)
F62 0.0478(13) 0.0517(14) 0.0416(12) -0.0030(10) 0.0257(11) -0.0077(10)
F63 0.0551(14) 0.0497(14) 0.0239(11) -0.0002(9) 0.0053(10) -0.0094(10)
F64 0.0251(11) 0.0335(11) 0.0331(11) -0.0013(9) -0.0031(8) -0.0012(8)

loop_
_atom_type_symbol
_atom_type_description
_atom_type_scat_dispersion_real
_atom_type_scat_dispersion_imag
_atom_type_scat_source
C C 0.0033 0.0016 'International Tables Vol C Tables 4.2.6.8 and 6.1.1.4'
H H 0.0000 0.0000 'International Tables Vol C Tables 4.2.6.8 and 6.1.1.4'
N N 0.0061 0.0033 'International Tables Vol C Tables 4.2.6.8 and 6.1.1.4'
O O 0.0106 0.0060 'International Tables Vol C Tables 4.2.6.8 and 6.1.1.4'
F F 0.0171 0.0103 'International Tables Vol C Tables 4.2.6.8 and 6.1.1.4'

loop_
_geom_angle_atom_site_label_1
_geom_angle_atom_site_label_2
_geom_angle_atom_site_label_3
_geom_angle
_geom_angle_site_symmetry_1
_geom_angle_site_symmetry_3
_geom_angle_publ_flag
F45 C1 C2 117.5(3) . . ?
F45 C1 C6 118.8(3) . . ?
C2 C1 C6 123.7(3) . . ?
F46 C2 C1 120.8(3) . . ?
F46 C2 C3 119.8(3) . . ?
C1 C2 C3 119.4(3) . . ?
F47 C3 C4 120.2(3) . . ?
F47 C3 C2 120.9(3) . . ?
C4 C3 C2 119.0(3) . . ?
F48 C4 C5 119.6(3) . . ?
F48 C4 C3 119.6(3) . . ?
C5 C4 C3 120.8(3) . . ?
F49 C5 C4 117.0(3) . . ?
F49 C5 C6 120.7(3) . . ?
C4 C5 C6 122.2(3) . . ?
C1 C6 C5 114.9(3) . . ?
C1 C6 C7 120.2(3) . . ?
C5 C6 C7 124.9(3) . . ?
N8 C7 C6 120.2(3) . . ?
N8 C7 H7 119.9 . . ?
C6 C7 H7 119.9 . . ?
C7 N8 N9 117.3(3) . . ?
C10 N9 N8 115.8(3) . . ?
C10 N9 H9 121(3) . . ?
N8 N9 H9 122(3) . . ?
N12 C10 N11 124.8(3) 1 . ?
N12 C10 N11 124.8(3) . . ?
N12 C10 N9 116.8(3) 1 . ?
N12 C10 N9 116.8(3) . . ?
N11 C10 N9 118.4(3) . . ?
C10 N11 H11A 119(2) . . ?
C10 N11 H11B 109(2) . . ?
H11A N11 H11B 132(3) . . ?
C10 N12 N13 109.1(2) . . ?
C14 N13 N12 115.4(3) . 1 ?
C14 N13 N12 115.4(3) . . ?
N13 C14 C15 120.4(3) . . ?
N13 C14 H14 119.8 . . ?
C15 C14 H14 119.8 . . ?
C20 C15 C16 115.1(3) . . ?
C20 C15 C14 119.7(3) . . ?
C16 C15 C14 125.2(3) . . ?
F50 C16 C17 117.2(3) . . ?
F50 C16 C15 120.6(3) . . ?
C17 C16 C15 122.2(3) . . ?
F51 C17 C16 120.2(3) . . ?
F51 C17 C18 119.4(3) . . ?
C16 C17 C18 120.5(3) . . ?
F52 C18 C19 121.1(3) . . ?
F52 C18 C17 119.6(3) . . ?
C19 C18 C17 119.3(3) . . ?
F53 C19 C20 120.8(3) . . ?
F53 C19 C18 119.7(3) . . ?
C20 C19 C18 119.5(3) . . ?
F54 C20 C19 117.5(3) . . ?
F54 C20 C15 119.1(3) . . ?
C19 C20 C15 123.4(3) . . ?
F55 C21 C22 117.3(3) . . ?
F55 C21 C26 118.9(3) . . ?
C22 C21 C26 123.7(3) . . ?
F56 C22 C21 120.1(3) . . ?
F56 C22 C23 120.8(3) . . ?
C21 C22 C23 119.1(3) . . ?
F57 C23 C24 120.2(3) . . ?
F57 C23 C22 120.5(3) . . ?
C24 C23 C22 119.3(3) . . ?
F58 C24 C25 119.7(3) . . ?
F58 C24 C23 119.6(3) . . ?
C25 C24 C23 120.7(3) . . ?
F59 C25 C24 117.1(3) . . ?
F59 C25 C26 120.7(3) . . ?
C24 C25 C26 122.2(3) . . ?
C21 C26 C25 114.9(3) . . ?
C21 C26 C27 119.1(3) . . ?
C25 C26 C27 126.0(3) . . ?
N28 C27 C26 121.1(3) . . ?
N28 C27 H27 119.5 . . ?
C26 C27 H27 119.5 . . ?
C27 N28 N29 115.5(3) . . ?
C30 N29 N28 118.1(3) . . ?
C30 N29 H29 120(2) . . ?
N28 N29 H29 122(2) . . ?
N32 C30 N31 125.6(3) . . ?
N32 C30 N29 116.6(3) . . ?
N31 C30 N29 117.8(3) . . ?
C30 N31 H31A 121(2) . . ?
C30 N31 H31B 110(3) . . ?
H31A N31 H31B 129(3) . . ?
C30 N32 N33 110.5(3) . . ?
C34 N33 N32 114.0(3) . . ?
N33 C34 C35 121.0(3) . . ?
N33 C34 H34 119.5 . . ?
C35 C34 H34 119.5 . . ?
C36 C35 C40 115.0(3) . . ?
C36 C35 C34 125.6(3) . . ?
C40 C35 C34 119.4(3) . . ?
F60 C36 C37 116.7(3) . . ?
F60 C36 C35 120.8(3) . . ?
C37 C36 C35 122.5(3) . . ?
F61 C37 C38 119.4(3) . . ?
F61 C37 C36 120.5(3) . . ?
C38 C37 C36 120.1(3) . . ?
F62 C38 C37 119.4(3) . . ?
F62 C38 C39 120.7(3) . . ?
C37 C38 C39 120.0(3) . . ?
F63 C39 C40 120.7(3) . . ?
F63 C39 C38 120.6(3) . . ?
C40 C39 C38 118.7(3) . . ?
F64 C40 C39 117.5(3) . . ?
F64 C40 C35 118.8(3) . . ?
C39 C40 C35 123.7(3) . . ?
O42 C41 H41A 112.4(18) 1 . ?
O42 C41 H41A 112.4(18) . . ?
O42 C41 H41B 113(2) 1 . ?
O42 C41 H41B 113(2) . . ?
H41A C41 H41B 110(3) . . ?
O42 C41 H41C 106(2) 1 . ?
O42 C41 H41C 106(2) . . ?
H41A C41 H41C 110(3) . . ?
H41B C41 H41C 105(3) . . ?
C41 O42 H42 114(3) . . ?
O44 C43 H43A 114.3(19) . . ?
O44 C43 H43B 109(2) . . ?
H43A C43 H43B 103(3) . . ?
O44 C43 H43C 110(2) . . ?
H43A C43 H43C 106(3) . . ?
H43B C43 H43C 114(3) . . ?
C43 O44 H44 113(3) . . ?

loop_
_geom_bond_atom_site_label_1
_geom_bond_atom_site_label_2
_geom_bond_distance
_geom_bond_site_symmetry_2
_geom_bond_publ_flag
C1 F45 1.361(3) . ?
C1 C2 1.376(4) . ?
C1 C6 1.398(4) . ?
C2 F46 1.346(3) . ?
C2 C3 1.388(5) . ?
C3 F47 1.338(4) . ?
C3 C4 1.384(4) . ?
C4 F48 1.351(4) . ?
C4 C5 1.372(4) . ?
C5 F49 1.358(3) . ?
C5 C6 1.410(4) . ?
C6 C7 1.466(4) . ?
C7 N8 1.286(4) . ?
C7 H7 0.9300 . ?
N8 N9 1.374(4) . ?
N9 C10 1.366(4) . ?
N9 H9 0.84(4) . ?
C10 N12 1.339(4) 1 ?
C10 N12 1.339(4) . ?
C10 N11 1.342(4) . ?
N11 H11A 0.85(3) . ?
N11 H11B 0.86(3) . ?
N12 N13 1.392(3) . ?
N13 C14 1.286(4) . ?
N13 N12 1.392(3) 1 ?
C14 C15 1.472(4) . ?
C14 H14 0.9300 . ?
C15 C20 1.400(4) . ?
C15 C16 1.405(4) . ?
C16 F50 1.346(3) . ?
C16 C17 1.377(4) . ?
C17 F51 1.348(4) . ?
C17 C18 1.384(4) . ?
C18 F52 1.348(3) . ?
C18 C19 1.379(4) . ?
C19 F53 1.349(3) . ?
C19 C20 1.378(4) . ?
C20 F54 1.359(4) . ?
C21 F55 1.359(4) . ?
C21 C22 1.381(4) . ?
C21 C26 1.400(4) . ?
C22 F56 1.346(4) . ?
C22 C23 1.385(5) . ?
C23 F57 1.342(4) . ?
C23 C24 1.380(5) . ?
C24 F58 1.350(4) . ?
C24 C25 1.379(5) . ?
C25 F59 1.353(4) . ?
C25 C26 1.405(4) . ?
C26 C27 1.461(4) . ?
C27 N28 1.293(4) . ?
C27 H27 0.9300 . ?
N28 N29 1.371(4) . ?
N29 C30 1.361(4) . ?
N29 H29 0.89(4) . ?
C30 N32 1.322(4) . ?
C30 N31 1.344(4) . ?
N31 H31A 0.90(3) . ?
N31 H31B 0.86(4) . ?
N32 N33 1.387(3) . ?
N33 C34 1.285(4) . ?
C34 C35 1.467(4) . ?
C34 H34 0.9300 . ?
C35 C36 1.398(4) . ?
C35 C40 1.403(4) . ?
C36 F60 1.348(3) . ?
C36 C37 1.381(4) . ?
C37 F61 1.351(4) . ?
C37 C38 1.380(5) . ?
C38 F62 1.349(3) . ?
C38 C39 1.382(5) . ?
C39 F63 1.344(4) . ?
C39 C40 1.382(4) . ?
C40 F64 1.360(4) . ?
C41 O42 1.425(5) 1 ?
C41 O42 1.425(5) . ?
C41 H41A 1.04(3) . ?
C41 H41B 1.00(4) . ?
C41 H41C 0.92(3) . ?
O42 H42 0.85(4) . ?
C43 O44 1.420(4) . ?
C43 H43A 0.99(3) . ?
C43 H43B 1.02(4) . ?
C43 H43C 1.01(4) . ?
O44 H44 0.80(4) . ?

loop_
_geom_hbond_atom_site_label_D
_geom_hbond_atom_site_label_H
_geom_hbond_atom_site_label_A
_geom_hbond_distance_DH
_geom_hbond_distance_HA
_geom_hbond_distance_DA
_geom_hbond_angle_DHA
_geom_hbond_site_symmetry_A
N9 H9 O42 0.84(4) 1.95(4) 2.766(4) 165(4) 1
N11 H11B F61 0.86(3) 2.57(3) 3.078(4) 118(3) 3_765
N29 H29 O44 0.89(4) 1.92(4) 2.790(4) 166(3) 3_665
N31 H31B F51 0.86(4) 2.61(4) 3.147(4) 122(3) 3_765
O42 H42 N32 0.85(4) 1.98(4) 2.821(4) 169(4) 3_665
O44 H44 N12 0.80(4) 2.05(5) 2.807(4) 159(4) 1
